data_7103446
loop_
_publ_author_name
'Liu, Zhen-Jiang'
'Liu, Jin-Tao'

_publ_section_title
;
 Asymmetric synthesis of either diastereomer of trifluoromethylated
 allylic amines by the selective reduction of trifluoromethyl
 alpha,beta-unsaturated N-tert-butanesulfinyl ketoimines.
;
_journal_issue 41
_journal_name_full 'Chemical communications (Cambridge, England)'
_journal_page_first 5233
_journal_page_last 5235
_journal_paper_doi 10.1039/b810459j
_journal_year 2008
_chemical_absolute_configuration ad
_chemical_formula_sum 'C14 H17 Cl F3 N O S'
_chemical_formula_weight 339.80
_chemical_name_systematic
;
?
;
_space_group_IT_number 19
_symmetry_cell_setting orthorhombic
_symmetry_space_group_name_Hall 'P 2ac 2ab'
_symmetry_space_group_name_H-M 'P 21 21 21'
_atom_sites_solution_hydrogens geom
_atom_sites_solution_primary direct
_atom_sites_solution_secondary difmap
_audit_creation_method SHELXL-97
_cell_angle_alpha 90.00
_cell_angle_beta 90.00
_cell_angle_gamma 90.00
_cell_formula_units_Z 4
_cell_length_a 5.8166(6)
_cell_length_b 14.9426(16)
_cell_length_c 18.2981(19)
_cell_measurement_reflns_used 2620
_cell_measurement_temperature 293(2)
_cell_measurement_theta_max 45.607
_cell_measurement_theta_min 5.221
_cell_volume 1590.4(3)
_computing_cell_refinement 'Bruker SMART'
_computing_data_collection 'Bruker SMART'
_computing_data_reduction 'Bruker SHELXTL'
_computing_molecular_graphics 'Bruker SHELXTL'
_computing_publication_material 'Bruker SHELXTL'
_computing_structure_refinement 'SHELXL-97 (Sheldrick, 1997)'
_computing_structure_solution 'SHELXS-97 (Sheldrick, 1990)'
_diffrn_ambient_temperature 293(2)
_diffrn_measured_fraction_theta_full 0.998
_diffrn_measured_fraction_theta_max 0.998
_diffrn_measurement_device_type 'CCD area detector'
_diffrn_measurement_method 'phi and omega scans'
_diffrn_radiation_monochromator graphite
_diffrn_radiation_source 'fine-focus sealed tube'
_diffrn_radiation_type MoK\a
_diffrn_radiation_wavelength 0.71073
_diffrn_reflns_av_R_equivalents 0.1417
_diffrn_reflns_av_sigmaI/netI 0.0957
_diffrn_reflns_limit_h_max 7
_diffrn_reflns_limit_h_min -6
_diffrn_reflns_limit_k_max 15
_diffrn_reflns_limit_k_min -18
_diffrn_reflns_limit_l_max 22
_diffrn_reflns_limit_l_min -20
_diffrn_reflns_number 8401
_diffrn_reflns_theta_full 25.50
_diffrn_reflns_theta_max 25.50
_diffrn_reflns_theta_min 1.76
_exptl_absorpt_coefficient_mu 0.399
_exptl_absorpt_correction_T_max 1.00000
_exptl_absorpt_correction_T_min 0.77081
_exptl_absorpt_correction_type empirical
_exptl_absorpt_process_details sadabs
_exptl_crystal_colour colorless
_exptl_crystal_density_diffrn 1.419
_exptl_crystal_density_method 'not measured'
_exptl_crystal_description prismatic
_exptl_crystal_F_000 704
_exptl_crystal_size_max 0.407
_exptl_crystal_size_mid 0.258
_exptl_crystal_size_min 0.191
_refine_diff_density_max 0.456
_refine_diff_density_min -0.338
_refine_diff_density_rms 0.062
_refine_ls_abs_structure_details 'Flack H D (1983), Acta Cryst. A39, 876-881'
_refine_ls_abs_structure_Flack 0.09(10)
_refine_ls_extinction_method none
_refine_ls_goodness_of_fit_ref 0.971
_refine_ls_hydrogen_treatment mixed
_refine_ls_matrix_type full
_refine_ls_number_parameters 197
_refine_ls_number_reflns 2948
_refine_ls_number_restraints 1
_refine_ls_restrained_S_all 0.971
_refine_ls_R_factor_all 0.0607
_refine_ls_R_factor_gt 0.0510
_refine_ls_shift/su_max 0.026
_refine_ls_shift/su_mean 0.001
_refine_ls_structure_factor_coef Fsqd
_refine_ls_weighting_details 'calc w=1/[\s^2^(Fo^2^)+(0.0425P)^2^+0.0000P] where P=(Fo^2^+2Fc^2^)/3'
_refine_ls_weighting_scheme calc
_refine_ls_wR_factor_gt 0.1108
_refine_ls_wR_factor_ref 0.1147
_reflns_number_gt 2492
_reflns_number_total 2948
_reflns_threshold_expression >2sigma(I)
_cod_data_source_file b810459j.txt
_cod_data_source_block cd28144
_cod_depositor_comments
;
The following automatic conversions were performed:
'_symmetry_cell_setting' value 'Orthorhombic' changed to 'orthorhombic'
according to '/home/saulius/struct/CIF-dictionaries/cif_core.dic'
dictionary named 'cif_core.dic' version 2.4.1 from 2010-06-29.

Automatic conversion script
Id: cif_fix_enum 1527 2010-12-29 10:47:43Z saulius 
;
_cod_original_sg_symbol_H-M P2(1)2(1)2(1)
_cod_database_code 7103446

loop_
_symmetry_equiv_pos_as_xyz
'x, y, z'
'-x+1/2, -y, z+1/2'
'-x, y+1/2, -z+1/2'
'x+1/2, -y+1/2, -z'

loop_
_atom_site_label
_atom_site_type_symbol
_atom_site_fract_x
_atom_site_fract_y
_atom_site_fract_z
_atom_site_U_iso_or_equiv
_atom_site_adp_type
_atom_site_occupancy
_atom_site_symmetry_multiplicity
_atom_site_calc_flag
_atom_site_refinement_flags
_atom_site_disorder_assembly
_atom_site_disorder_group
S1 S 0.43807(12) 0.17673(5) 0.94052(4) 0.0354(2) Uani 1 1 d . . .
Cl1 Cl 1.1035(2) 0.83126(6) 0.87910(6) 0.0800(4) Uani 1 1 d . . .
F1 F 0.1940(4) 0.24624(14) 0.80111(12) 0.0772(7) Uani 1 1 d . . .
F2 F 0.4770(5) 0.30405(17) 0.74506(11) 0.0880(8) Uani 1 1 d . . .
F3 F 0.1989(4) 0.38660(16) 0.78000(13) 0.0813(7) Uani 1 1 d . . .
N1 N 0.5789(5) 0.25468(16) 0.89295(13) 0.0395(6) Uani 1 1 d D . .
O1 O 0.4978(3) 0.18542(14) 1.01927(10) 0.0441(5) Uani 1 1 d . . .
C1 C 0.4481(5) 0.33457(18) 0.87154(16) 0.0401(7) Uani 1 1 d . . .
H1 H 0.3308 0.3469 0.9086 0.048 Uiso 1 1 calc R . .
C2 C 0.6057(6) 0.4138(2) 0.86536(17) 0.0453(8) Uani 1 1 d . . .
H2 H 0.7498 0.4056 0.8444 0.054 Uiso 1 1 calc R . .
C3 C 0.5490(6) 0.49416(19) 0.88828(16) 0.0477(8) Uani 1 1 d . . .
H3 H 0.4047 0.5003 0.9096 0.057 Uiso 1 1 calc R . .
C4 C 0.6916(6) 0.5758(2) 0.88345(17) 0.0449(8) Uani 1 1 d . . .
C5 C 0.6166(6) 0.6519(2) 0.9199(2) 0.0552(9) Uani 1 1 d . . .
H5 H 0.4782 0.6501 0.9453 0.066 Uiso 1 1 calc R . .
C6 C 0.7425(7) 0.7301(2) 0.9193(2) 0.0617(10) Uani 1 1 d . . .
H6 H 0.6906 0.7803 0.9445 0.074 Uiso 1 1 calc R . .
C7 C 0.9441(7) 0.7330(2) 0.88136(17) 0.0517(8) Uani 1 1 d . . .
C8 C 1.0232(7) 0.6594(2) 0.84367(19) 0.0546(9) Uani 1 1 d . . .
H8 H 1.1602 0.6622 0.8176 0.066 Uiso 1 1 calc R . .
C9 C 0.8964(6) 0.5817(2) 0.84528(19) 0.0531(9) Uani 1 1 d . . .
H9 H 0.9498 0.5318 0.8200 0.064 Uiso 1 1 calc R . .
C10 C 0.3319(6) 0.3174(3) 0.79908(18) 0.0539(9) Uani 1 1 d . . .
C12 C 0.5980(6) 0.0775(2) 0.90774(18) 0.0438(7) Uani 1 1 d . . .
C13 C 0.8524(5) 0.0905(2) 0.9153(2) 0.0568(9) Uani 1 1 d . . .
H13A H 0.8883 0.1066 0.9647 0.085 Uiso 1 1 calc R . .
H13B H 0.9019 0.1373 0.8829 0.085 Uiso 1 1 calc R . .
H13C H 0.9301 0.0358 0.9029 0.085 Uiso 1 1 calc R . .
C14 C 0.5119(7) 0.0015(2) 0.9559(2) 0.0645(11) Uani 1 1 d . . .
H14A H 0.3484 -0.0044 0.9504 0.097 Uiso 1 1 calc R . .
H14B H 0.5478 0.0142 1.0060 0.097 Uiso 1 1 calc R . .
H14C H 0.5851 -0.0534 0.9416 0.097 Uiso 1 1 calc R . .
C15 C 0.5228(8) 0.0628(2) 0.8289(2) 0.0744(12) Uani 1 1 d . . .
H15A H 0.5874 0.0078 0.8111 0.112 Uiso 1 1 calc R . .
H15B H 0.5756 0.1116 0.7992 0.112 Uiso 1 1 calc R . .
H15C H 0.3581 0.0595 0.8267 0.112 Uiso 1 1 calc R . .
H1A H 0.712(4) 0.2675(19) 0.9091(15) 0.040(9) Uiso 1 1 d D . .

loop_
_atom_site_aniso_label
_atom_site_aniso_U_11
_atom_site_aniso_U_22
_atom_site_aniso_U_33
_atom_site_aniso_U_23
_atom_site_aniso_U_13
_atom_site_aniso_U_12
S1 0.0369(4) 0.0294(3) 0.0399(4) -0.0017(3) 0.0002(3) -0.0038(4)
Cl1 0.1033(8) 0.0504(6) 0.0863(7) -0.0033(5) -0.0021(6) -0.0292(6)
F1 0.0897(17) 0.0688(15) 0.0729(13) 0.0080(13) -0.0315(13) -0.0314(14)
F2 0.1061(18) 0.114(2) 0.0441(11) -0.0075(12) 0.0035(13) -0.0074(18)
F3 0.0895(17) 0.0709(16) 0.0836(15) 0.0262(13) -0.0316(14) 0.0035(14)
N1 0.0360(15) 0.0362(14) 0.0464(14) 0.0013(11) -0.0009(14) -0.0068(13)
O1 0.0513(13) 0.0424(12) 0.0388(11) -0.0023(10) 0.0002(10) 0.0022(10)
C1 0.0431(16) 0.0349(16) 0.0421(15) 0.0008(13) 0.0016(15) -0.0021(16)
C2 0.050(2) 0.0352(17) 0.0506(17) 0.0042(15) 0.0049(16) -0.0009(15)
C3 0.0539(19) 0.0387(17) 0.0505(17) 0.0030(14) -0.0018(17) -0.0037(17)
C4 0.053(2) 0.0341(17) 0.0474(18) 0.0037(15) -0.0063(16) 0.0010(15)
C5 0.062(2) 0.047(2) 0.057(2) -0.0066(16) 0.0049(18) -0.0003(17)
C6 0.079(3) 0.0406(19) 0.066(2) -0.0120(19) -0.001(2) -0.0047(19)
C7 0.066(2) 0.0389(17) 0.0498(18) 0.0027(15) -0.009(2) -0.0073(18)
C8 0.059(2) 0.050(2) 0.0553(19) 0.0068(16) 0.0006(17) -0.0043(17)
C9 0.065(2) 0.0368(18) 0.0574(19) -0.0033(16) 0.0041(19) 0.0006(17)
C10 0.058(2) 0.057(2) 0.0465(19) 0.0089(19) -0.0051(16) -0.008(2)
C12 0.0474(19) 0.0314(16) 0.0526(17) -0.0092(14) 0.0019(16) 0.0006(14)
C13 0.049(2) 0.0410(19) 0.080(2) -0.0047(19) 0.0063(18) 0.0043(16)
C14 0.067(3) 0.0300(17) 0.096(3) 0.0032(19) 0.004(2) 0.0003(17)
C15 0.095(3) 0.060(2) 0.069(2) -0.033(2) -0.001(2) 0.004(2)

loop_
_atom_type_symbol
_atom_type_description
_atom_type_scat_dispersion_real
_atom_type_scat_dispersion_imag
_atom_type_scat_source
C C 0.0033 0.0016 'International Tables Vol C Tables 4.2.6.8 and 6.1.1.4'
H H 0.0000 0.0000 'International Tables Vol C Tables 4.2.6.8 and 6.1.1.4'
N N 0.0061 0.0033 'International Tables Vol C Tables 4.2.6.8 and 6.1.1.4'
O O 0.0106 0.0060 'International Tables Vol C Tables 4.2.6.8 and 6.1.1.4'
F F 0.0171 0.0103 'International Tables Vol C Tables 4.2.6.8 and 6.1.1.4'
S S 0.1246 0.1234 'International Tables Vol C Tables 4.2.6.8 and 6.1.1.4'
Cl Cl 0.1484 0.1585 'International Tables Vol C Tables 4.2.6.8 and 6.1.1.4'

loop_
_geom_angle_atom_site_label_1
_geom_angle_atom_site_label_2
_geom_angle_atom_site_label_3
_geom_angle
_geom_angle_site_symmetry_1
_geom_angle_site_symmetry_3
_geom_angle_publ_flag
O1 S1 N1 109.24(13) . . ?
O1 S1 C12 105.45(14) . . ?
N1 S1 C12 98.22(14) . . ?
C1 N1 S1 116.9(2) . . ?
C1 N1 H1A 112(2) . . ?
S1 N1 H1A 115(2) . . ?
N1 C1 C2 110.2(2) . . ?
N1 C1 C10 109.1(3) . . ?
C2 C1 C10 110.0(3) . . ?
N1 C1 H1 109.2 . . ?
C2 C1 H1 109.2 . . ?
C10 C1 H1 109.2 . . ?
C3 C2 C1 122.9(3) . . ?
C3 C2 H2 118.5 . . ?
C1 C2 H2 118.5 . . ?
C2 C3 C4 126.5(3) . . ?
C2 C3 H3 116.8 . . ?
C4 C3 H3 116.8 . . ?
C9 C4 C5 117.4(3) . . ?
C9 C4 C3 124.5(3) . . ?
C5 C4 C3 118.1(3) . . ?
C6 C5 C4 121.6(3) . . ?
C6 C5 H5 119.2 . . ?
C4 C5 H5 119.2 . . ?
C7 C6 C5 119.2(3) . . ?
C7 C6 H6 120.4 . . ?
C5 C6 H6 120.4 . . ?
C6 C7 C8 121.1(3) . . ?
C6 C7 Cl1 119.9(3) . . ?
C8 C7 Cl1 119.0(3) . . ?
C9 C8 C7 118.9(3) . . ?
C9 C8 H8 120.5 . . ?
C7 C8 H8 120.5 . . ?
C8 C9 C4 121.8(3) . . ?
C8 C9 H9 119.1 . . ?
C4 C9 H9 119.1 . . ?
F2 C10 F1 106.7(3) . . ?
F2 C10 F3 107.0(3) . . ?
F1 C10 F3 106.0(3) . . ?
F2 C10 C1 113.5(3) . . ?
F1 C10 C1 112.4(3) . . ?
F3 C10 C1 110.9(3) . . ?
C13 C12 C14 111.6(3) . . ?
C13 C12 C15 112.9(3) . . ?
C14 C12 C15 110.2(3) . . ?
C13 C12 S1 111.3(2) . . ?
C14 C12 S1 104.2(2) . . ?
C15 C12 S1 106.2(2) . . ?
C12 C13 H13A 109.5 . . ?
C12 C13 H13B 109.5 . . ?
H13A C13 H13B 109.5 . . ?
C12 C13 H13C 109.5 . . ?
H13A C13 H13C 109.5 . . ?
H13B C13 H13C 109.5 . . ?
C12 C14 H14A 109.5 . . ?
C12 C14 H14B 109.5 . . ?
H14A C14 H14B 109.5 . . ?
C12 C14 H14C 109.5 . . ?
H14A C14 H14C 109.5 . . ?
H14B C14 H14C 109.5 . . ?
C12 C15 H15A 109.5 . . ?
C12 C15 H15B 109.5 . . ?
H15A C15 H15B 109.5 . . ?
C12 C15 H15C 109.5 . . ?
H15A C15 H15C 109.5 . . ?
H15B C15 H15C 109.5 . . ?

loop_
_geom_bond_atom_site_label_1
_geom_bond_atom_site_label_2
_geom_bond_distance
_geom_bond_site_symmetry_2
_geom_bond_publ_flag
S1 O1 1.488(2) . ?
S1 N1 1.669(3) . ?
S1 C12 1.850(3) . ?
Cl1 C7 1.737(3) . ?
F1 C10 1.332(4) . ?
F2 C10 1.315(4) . ?
F3 C10 1.338(4) . ?
N1 C1 1.469(4) . ?
N1 H1A 0.852(18) . ?
C1 C2 1.501(4) . ?
C1 C10 1.510(4) . ?
C1 H1 0.9800 . ?
C2 C3 1.314(4) . ?
C2 H2 0.9300 . ?
C3 C4 1.478(4) . ?
C3 H3 0.9300 . ?
C4 C9 1.384(5) . ?
C4 C5 1.389(4) . ?
C5 C6 1.379(5) . ?
C5 H5 0.9300 . ?
C6 C7 1.363(5) . ?
C6 H6 0.9300 . ?
C7 C8 1.378(5) . ?
C8 C9 1.375(4) . ?
C8 H8 0.9300 . ?
C9 H9 0.9300 . ?
C12 C13 1.499(4) . ?
C12 C14 1.523(5) . ?
C12 C15 1.524(5) . ?
C13 H13A 0.9600 . ?
C13 H13B 0.9600 . ?
C13 H13C 0.9600 . ?
C14 H14A 0.9600 . ?
C14 H14B 0.9600 . ?
C14 H14C 0.9600 . ?
C15 H15A 0.9600 . ?
C15 H15B 0.9600 . ?
C15 H15C 0.9600 . ?

loop_
_geom_hbond_atom_site_label_D
_geom_hbond_atom_site_label_H
_geom_hbond_atom_site_label_A
_geom_hbond_distance_DH
_geom_hbond_distance_HA
_geom_hbond_distance_DA
_geom_hbond_angle_DHA
_geom_hbond_site_symmetry_A
N1 H1A O1 0.852(18) 2.230(19) 3.052(3) 162(3) 4_557

loop_
_geom_torsion_atom_site_label_1
_geom_torsion_atom_site_label_2
_geom_torsion_atom_site_label_3
_geom_torsion_atom_site_label_4
_geom_torsion
_geom_torsion_site_symmetry_1
_geom_torsion_site_symmetry_2
_geom_torsion_site_symmetry_3
_geom_torsion_site_symmetry_4
_geom_torsion_publ_flag
O1 S1 N1 C1 -100.9(2) . . . . ?
C12 S1 N1 C1 149.5(2) . . . . ?
S1 N1 C1 C2 151.1(2) . . . . ?
S1 N1 C1 C10 -88.0(3) . . . . ?
N1 C1 C2 C3 -139.6(3) . . . . ?
C10 C1 C2 C3 100.1(4) . . . . ?
C1 C2 C3 C4 -179.1(3) . . . . ?
C2 C3 C4 C9 8.7(5) . . . . ?
C2 C3 C4 C5 -171.0(3) . . . . ?
C9 C4 C5 C6 -1.1(5) . . . . ?
C3 C4 C5 C6 178.6(3) . . . . ?
C4 C5 C6 C7 0.8(6) . . . . ?
C5 C6 C7 C8 0.1(5) . . . . ?
C5 C6 C7 Cl1 179.3(3) . . . . ?
C6 C7 C8 C9 -0.6(5) . . . . ?
Cl1 C7 C8 C9 -179.8(3) . . . . ?
C7 C8 C9 C4 0.2(5) . . . . ?
C5 C4 C9 C8 0.6(5) . . . . ?
C3 C4 C9 C8 -179.1(3) . . . . ?
N1 C1 C10 F2 -63.6(4) . . . . ?
C2 C1 C10 F2 57.4(4) . . . . ?
N1 C1 C10 F1 57.5(4) . . . . ?
C2 C1 C10 F1 178.5(3) . . . . ?
N1 C1 C10 F3 176.0(3) . . . . ?
C2 C1 C10 F3 -63.0(3) . . . . ?
O1 S1 C12 C13 -61.6(3) . . . . ?
N1 S1 C12 C13 51.1(3) . . . . ?
O1 S1 C12 C14 58.8(3) . . . . ?
N1 S1 C12 C14 171.5(2) . . . . ?
O1 S1 C12 C15 175.2(2) . . . . ?
N1 S1 C12 C15 -72.1(3) . . . . ?
